data_7215721
loop_
_publ_author_name
'Zba\<cnik, M.'
'Kaitner, B.'

_publ_section_title
;
 Ex situ and in situ monitoring of the syntheses of thermochromic Schiff
 bases
;
_journal_issue 20
_journal_name_full CrystEngComm
_journal_page_first 4162
_journal_paper_doi 10.1039/c3ce42583e
_journal_volume 16
_journal_year 2014
_chemical_formula_moiety 'C18 H15 N O2'
_chemical_formula_sum 'C18 H15 N O2'
_chemical_formula_weight 277.31
_chemical_melting_point 369(1)
_chemical_name_common 2-Methoxy-6-(Naphthalene-1-yliminomethyl)-phenol
_chemical_name_systematic 2-Methoxy-6-(Naphthalene-1-yliminomethyl)-phenol
_chemical_properties_physical thermochromic
_space_group_IT_number 2
_symmetry_cell_setting triclinic
_symmetry_Int_Tables_number 2
_symmetry_space_group_name_Hall '-P 1'
_symmetry_space_group_name_H-M 'P -1'
_atom_sites_solution_hydrogens geom
_atom_sites_solution_primary direct
_atom_sites_solution_secondary difmap
_audit_creation_method SHELXL-97
_audit_update_record
;
2013-09-19 # Formatted by publCIF
;
_cell_angle_alpha 69.246(3)
_cell_angle_beta 80.702(2)
_cell_angle_gamma 70.336(2)
_cell_formula_units_Z 8
_cell_length_a 12.2742(3)
_cell_length_b 15.2924(4)
_cell_length_c 16.6009(5)
_cell_measurement_temperature 110(2)
_cell_volume 2740.72(14)
_computing_structure_refinement 'SHELXL-97 (Sheldrick, 1997)'
_computing_structure_solution 'SHELXS-97 (Sheldrick, 1990)'
_diffrn_ambient_temperature 110(2)
_diffrn_measured_fraction_theta_full 0.978
_diffrn_measured_fraction_theta_max 0.978
_diffrn_radiation_monochromator graphite
_diffrn_radiation_probe x-ray
_diffrn_radiation_type MoK\a
_diffrn_radiation_wavelength 0.71073
_diffrn_reflns_av_R_equivalents 0.0342
_diffrn_reflns_av_sigmaI/netI 0.0791
_diffrn_reflns_limit_h_max 15
_diffrn_reflns_limit_h_min -11
_diffrn_reflns_limit_k_max 19
_diffrn_reflns_limit_k_min -18
_diffrn_reflns_limit_l_max 20
_diffrn_reflns_limit_l_min -21
_diffrn_reflns_number 22576
_diffrn_reflns_theta_full 27.00
_diffrn_reflns_theta_max 27.00
_diffrn_reflns_theta_min 4.24
_diffrn_source 'fine-focus sealed tube'
_diffrn_source_type 'Oxford Diffraction Xcalibur Kappa CCD X-ray diffractometer'
_exptl_absorpt_coefficient_mu 0.088
_exptl_absorpt_correction_type none
_exptl_crystal_colour yellow
_exptl_crystal_density_diffrn 1.344
_exptl_crystal_density_method 'not measured'
_exptl_crystal_description prism
_exptl_crystal_F_000 1168
_exptl_crystal_recrystallization_method 'evaporation of acetonitrile'
_exptl_crystal_size_max 0.70
_exptl_crystal_size_mid 0.60
_exptl_crystal_size_min 0.30
_refine_diff_density_max 0.313
_refine_diff_density_min -0.210
_refine_diff_density_rms 0.041
_refine_ls_extinction_method none
_refine_ls_goodness_of_fit_ref 0.826
_refine_ls_hydrogen_treatment mixed
_refine_ls_matrix_type full
_refine_ls_number_parameters 773
_refine_ls_number_reflns 11715
_refine_ls_number_restraints 7
_refine_ls_restrained_S_all 0.827
_refine_ls_R_factor_all 0.0800
_refine_ls_R_factor_gt 0.0387
_refine_ls_shift/su_max 0.002
_refine_ls_shift/su_mean 0.000
_refine_ls_structure_factor_coef Fsqd
_refine_ls_weighting_details 'calc w=1/[\s^2^(Fo^2^)+(0.0420P)^2^+0.0000P] where P=(Fo^2^+2Fc^2^)/3'
_refine_ls_weighting_scheme calc
_refine_ls_wR_factor_gt 0.0792
_refine_ls_wR_factor_ref 0.0860
_reflns_number_gt 6667
_reflns_number_total 11715
_reflns_threshold_expression >2sigma(I)
_cod_data_source_file c3ce42583e2.cif
_cod_data_source_block 3aLT
_cod_depositor_comments
;
The following automatic conversions were performed:

data name '_iucr_refine_instruction_details' was replaced with
'_iucr_refine_instructions_details' as specified in the replacement
file 'data/replacement-values/replacement_tags.lst'.

Automatic conversion script
Id: cif_correct_tags 9268 2022-04-12 08:56:07Z antanas 
;
_cod_original_cell_volume 2740.73(13)
_cod_database_code 7215721

loop_
_symmetry_equiv_pos_as_xyz
'x, y, z'
'-x, -y, -z'

loop_
_atom_site_label
_atom_site_type_symbol
_atom_site_fract_x
_atom_site_fract_y
_atom_site_fract_z
_atom_site_U_iso_or_equiv
_atom_site_adp_type
_atom_site_occupancy
_atom_site_symmetry_multiplicity
_atom_site_calc_flag
_atom_site_refinement_flags
O11 O -0.10474(9) 0.38955(8) 0.41642(7) 0.0256(3) Uani 1 1 d .
H11 H -0.0392(14) 0.3438(11) 0.4434(11) 0.031 Uiso 1 1 d .
O12 O -0.30393(9) 0.48759(7) 0.34503(7) 0.0290(3) Uani 1 1 d .
N11 N 0.04625(10) 0.22224(9) 0.48662(8) 0.0207(3) Uani 1 1 d .
C11 C -0.12110(12) 0.23469(11) 0.42199(10) 0.0210(3) Uani 1 1 d .
C12 C -0.16244(12) 0.33727(11) 0.39950(9) 0.0205(3) Uani 1 1 d .
C13 C -0.26799(13) 0.38823(11) 0.35938(10) 0.0225(3) Uani 1 1 d .
C14 C -0.32759(13) 0.33834(11) 0.33756(10) 0.0255(4) Uani 1 1 d .
H14 H -0.3975 0.3735 0.3081 0.031 Uiso 1 1 calc R
C15 C -0.28541(13) 0.23629(11) 0.35868(10) 0.0255(4) Uani 1 1 d .
H15 H -0.3266 0.2022 0.3434 0.031 Uiso 1 1 calc R
C16 C -0.18486(13) 0.18529(11) 0.40127(10) 0.0241(4) Uani 1 1 d .
H16 H -0.1580 0.1158 0.4170 0.029 Uiso 1 1 calc R
C17 C -0.01588(13) 0.17975(11) 0.46815(10) 0.0217(3) Uani 1 1 d .
H17 H 0.0079 0.1101 0.4853 0.026 Uiso 1 1 calc R
C18 C 0.15064(12) 0.16672(10) 0.52960(9) 0.0197(3) Uani 1 1 d .
C19 C 0.22419(13) 0.08373(11) 0.51430(10) 0.0234(4) Uani 1 1 d .
H19 H 0.2040 0.0596 0.4751 0.028 Uiso 1 1 calc R
C110 C 0.32932(13) 0.03377(11) 0.55599(10) 0.0258(4) Uani 1 1 d .
H110 H 0.3791 -0.0241 0.5452 0.031 Uiso 1 1 calc R
C111 C 0.36056(13) 0.06750(11) 0.61160(10) 0.0244(4) Uani 1 1 d .
H111 H 0.4318 0.0328 0.6393 0.029 Uiso 1 1 calc R
C112 C 0.28785(12) 0.15400(11) 0.62858(10) 0.0209(3) Uani 1 1 d .
C113 C 0.31897(13) 0.19166(11) 0.68501(10) 0.0248(4) Uani 1 1 d .
H113 H 0.3895 0.1576 0.7137 0.030 Uiso 1 1 calc R
C114 C 0.24905(14) 0.27609(11) 0.69867(10) 0.0276(4) Uani 1 1 d .
H114 H 0.2714 0.3007 0.7365 0.033 Uiso 1 1 calc R
C115 C 0.14449(14) 0.32684(12) 0.65730(11) 0.0295(4) Uani 1 1 d .
H115 H 0.0968 0.3861 0.6667 0.035 Uiso 1 1 calc R
C116 C 0.11039(13) 0.29190(11) 0.60354(10) 0.0258(4) Uani 1 1 d .
H116 H 0.0383 0.3264 0.5769 0.031 Uiso 1 1 calc R
C117 C 0.18131(13) 0.20487(10) 0.58702(10) 0.0200(3) Uani 1 1 d .
C118 C -0.41145(14) 0.54258(12) 0.30450(12) 0.0358(4) Uani 1 1 d .
H18A H -0.4049 0.5385 0.2462 0.054 Uiso 1 1 calc R
H18B H -0.4305 0.6113 0.3011 0.054 Uiso 1 1 calc R
H18C H -0.4728 0.5156 0.3383 0.054 Uiso 1 1 calc R
O21 O 0.60850(9) 0.11308(8) 0.57017(7) 0.0260(3) Uani 1 1 d .
H21 H 0.5460(14) 0.1635(11) 0.5413(11) 0.031 Uiso 1 1 d .
O22 O 0.79991(9) 0.00128(7) 0.64648(7) 0.0284(3) Uani 1 1 d .
N21 N 0.46715(10) 0.28658(9) 0.50570(8) 0.0209(3) Uani 1 1 d .
C21 C 0.63476(12) 0.25949(11) 0.57736(10) 0.0207(3) Uani 1 1 d .
C22 C 0.66956(12) 0.15810(11) 0.59382(9) 0.0203(3) Uani 1 1 d .
C23 C 0.77237(13) 0.09911(11) 0.63612(10) 0.0217(3) Uani 1 1 d .
C24 C 0.83681(13) 0.14097(11) 0.66322(10) 0.0242(4) Uani 1 1 d .
H24 H 0.9057 0.1008 0.6927 0.029 Uiso 1 1 calc R
C25 C 0.80151(13) 0.24201(12) 0.64762(10) 0.0268(4) Uani 1 1 d .
H25 H 0.8461 0.2703 0.6668 0.032 Uiso 1 1 calc R
C26 C 0.70251(13) 0.30069(11) 0.60464(10) 0.0254(4) Uani 1 1 d .
H26 H 0.6797 0.3696 0.5933 0.030 Uiso 1 1 calc R
C27 C 0.53184(13) 0.32172(11) 0.53043(10) 0.0225(3) Uani 1 1 d .
H27 H 0.5117 0.3907 0.5176 0.027 Uiso 1 1 calc R
C28 C 0.36455(12) 0.34743(11) 0.46279(10) 0.0208(3) Uani 1 1 d .
C29 C 0.29498(13) 0.43031(11) 0.48085(10) 0.0256(4) Uani 1 1 d .
H29 H 0.3176 0.4506 0.5218 0.031 Uiso 1 1 calc R
C210 C 0.19062(14) 0.48546(12) 0.43941(11) 0.0311(4) Uani 1 1 d .
H210 H 0.1441 0.5433 0.4518 0.037 Uiso 1 1 calc R
C211 C 0.15553(14) 0.45700(11) 0.38177(11) 0.0294(4) Uani 1 1 d .
H211 H 0.0846 0.4951 0.3544 0.035 Uiso 1 1 calc R
C212 C 0.22338(13) 0.37120(11) 0.36200(10) 0.0228(4) Uani 1 1 d .
C213 C 0.18750(13) 0.33873(11) 0.30365(10) 0.0257(4) Uani 1 1 d .
H213 H 0.1169 0.3762 0.2757 0.031 Uiso 1 1 calc R
C214 C 0.25220(13) 0.25513(12) 0.28694(10) 0.0270(4) Uani 1 1 d .
H214 H 0.2266 0.2345 0.2477 0.032 Uiso 1 1 calc R
C215 C 0.35701(13) 0.19898(11) 0.32760(10) 0.0261(4) Uani 1 1 d .
H215 H 0.4015 0.1400 0.3162 0.031 Uiso 1 1 calc R
C216 C 0.39548(13) 0.22859(11) 0.38344(10) 0.0229(3) Uani 1 1 d .
H216 H 0.4672 0.1905 0.4096 0.028 Uiso 1 1 calc R
C217 C 0.32989(12) 0.31517(10) 0.40285(10) 0.0202(3) Uani 1 1 d .
C218 C 0.89949(13) -0.06203(11) 0.69391(11) 0.0305(4) Uani 1 1 d .
H28A H 0.9679 -0.0429 0.6645 0.046 Uiso 1 1 calc R
H28B H 0.9102 -0.1299 0.6978 0.046 Uiso 1 1 calc R
H28C H 0.8889 -0.0569 0.7520 0.046 Uiso 1 1 calc R
O31 O 0.14099(9) 0.01255(7) 0.10416(7) 0.0245(3) Uani 1 1 d .
H31 H 0.2057(14) 0.0017(11) 0.0675(10) 0.029 Uiso 1 1 d .
O32 O -0.05999(9) 0.02553(7) 0.18901(7) 0.0262(3) Uani 1 1 d .
N31 N 0.29113(10) -0.05602(8) -0.00535(8) 0.0216(3) Uani 1 1 d U
C31 C 0.12582(13) -0.11203(10) 0.05346(10) 0.0214(3) Uani 1 1 d .
C32 C 0.08399(12) -0.04801(10) 0.10189(10) 0.0196(3) Uani 1 1 d .
C33 C -0.02270(13) -0.04489(10) 0.14943(10) 0.0206(3) Uani 1 1 d .
C34 C -0.08104(13) -0.10855(11) 0.15205(10) 0.0245(4) Uani 1 1 d .
H34 H -0.1510 -0.1083 0.1863 0.029 Uiso 1 1 calc R
C35 C -0.03819(14) -0.17338(11) 0.10478(11) 0.0284(4) Uani 1 1 d .
H35 H -0.0788 -0.2173 0.1070 0.034 Uiso 1 1 calc R
C36 C 0.06230(13) -0.17378(11) 0.05523(11) 0.0266(4) Uani 1 1 d .
H36 H 0.0895 -0.2165 0.0215 0.032 Uiso 1 1 calc R
C37 C 0.23091(13) -0.11197(11) -0.00082(10) 0.0231(3) Uani 1 1 d U
H37 H 0.2561 -0.1550 -0.0343 0.028 Uiso 1 1 calc R
C38 C 0.39515(12) -0.05991(11) -0.05780(10) 0.0222(3) Uani 1 1 d .
C39 C 0.46515(13) -0.14452(12) -0.07196(10) 0.0273(4) Uani 1 1 d .
H39 H 0.4436 -0.2030 -0.0475 0.033 Uiso 1 1 calc R
C310 C 0.56912(14) -0.14533(13) -0.12262(11) 0.0322(4) Uani 1 1 d .
H310 H 0.6166 -0.2043 -0.1328 0.039 Uiso 1 1 calc R
C311 C 0.60233(14) -0.06262(13) -0.15717(11) 0.0329(4) Uani 1 1 d .
H311 H 0.6719 -0.0642 -0.1921 0.039 Uiso 1 1 calc R
C312 C 0.53457(13) 0.02560(12) -0.14171(10) 0.0276(4) Uani 1 1 d .
C313 C 0.56948(14) 0.11175(13) -0.17271(10) 0.0322(4) Uani 1 1 d .
H313 H 0.6398 0.1113 -0.2066 0.039 Uiso 1 1 calc R
C314 C 0.50443(14) 0.19486(13) -0.15498(11) 0.0329(4) Uani 1 1 d .
H314 H 0.5304 0.2512 -0.1753 0.039 Uiso 1 1 calc R
C315 C 0.39887(14) 0.19772(12) -0.10659(10) 0.0294(4) Uani 1 1 d .
H315 H 0.3533 0.2562 -0.0949 0.035 Uiso 1 1 calc R
C316 C 0.36144(13) 0.11627(11) -0.07622(10) 0.0253(4) Uani 1 1 d .
H316 H 0.2895 0.1193 -0.0442 0.030 Uiso 1 1 calc R
C317 C 0.42797(13) 0.02807(11) -0.09171(10) 0.0231(3) Uani 1 1 d .
C318 C -0.16685(13) 0.03165(12) 0.23929(11) 0.0303(4) Uani 1 1 d .
H38A H -0.2283 0.0405 0.2035 0.046 Uiso 1 1 calc R
H38B H -0.1868 0.0876 0.2605 0.046 Uiso 1 1 calc R
H38C H -0.1587 -0.0289 0.2883 0.046 Uiso 1 1 calc R
O41 O 0.41757(11) 0.38507(8) -0.03894(8) 0.0383(3) Uani 1 1 d .
H41 H 0.3355(15) 0.4011(12) -0.0024(12) 0.046 Uiso 1 1 d .
O42 O 0.60923(11) 0.38618(10) -0.13538(9) 0.0496(4) Uani 1 1 d .
N41 N 0.22666(11) 0.48070(9) 0.02617(8) 0.0258(3) Uani 1 1 d U
C41 C 0.35956(14) 0.55911(11) -0.06841(10) 0.0257(4) Uani 1 1 d U
C42 C 0.43755(14) 0.47307(12) -0.07819(10) 0.0283(4) Uani 1 1 d .
C43 C 0.53841(15) 0.47627(14) -0.13038(11) 0.0360(4) Uani 1 1 d .
C44 C 0.56057(16) 0.56406(15) -0.17143(11) 0.0418(5) Uani 1 1 d .
H44 H 0.6296 0.5657 -0.2065 0.050 Uiso 1 1 calc R
C45 C 0.48300(18) 0.65085(15) -0.16222(12) 0.0436(5) Uani 1 1 d .
H45 H 0.4992 0.7113 -0.1907 0.052 Uiso 1 1 calc R
C46 C 0.38267(16) 0.64872(13) -0.11168(11) 0.0363(4) Uani 1 1 d .
H46 H 0.3290 0.7080 -0.1061 0.044 Uiso 1 1 calc R
C47 C 0.25305(14) 0.55894(12) -0.01578(10) 0.0266(4) Uani 1 1 d U
H47 H 0.2008 0.6198 -0.0125 0.032 Uiso 1 1 calc R
C48 C 0.12033(13) 0.48460(11) 0.07636(10) 0.0219(3) Uani 1 1 d U
C49 C 0.06132(14) 0.55845(11) 0.10999(10) 0.0269(4) Uani 1 1 d .
H49 H 0.0914 0.6113 0.0998 0.032 Uiso 1 1 calc R
C410 C -0.04229(14) 0.55718(12) 0.15898(11) 0.0309(4) Uani 1 1 d .
H410 H -0.0827 0.6099 0.1806 0.037 Uiso 1 1 calc R
C411 C -0.08576(14) 0.48181(11) 0.17598(10) 0.0301(4) Uani 1 1 d .
H411 H -0.1566 0.4824 0.2092 0.036 Uiso 1 1 calc R
C412 C -0.02724(13) 0.40225(11) 0.14503(10) 0.0243(4) Uani 1 1 d U
C413 C -0.06937(14) 0.32114(11) 0.16409(11) 0.0298(4) Uani 1 1 d U
H413 H -0.1385 0.3195 0.1991 0.036 Uiso 1 1 calc R
C414 C -0.01310(15) 0.24622(12) 0.13336(11) 0.0319(4) Uani 1 1 d .
H414 H -0.0429 0.1926 0.1467 0.038 Uiso 1 1 calc R
C415 C 0.08950(14) 0.24706(11) 0.08164(11) 0.0301(4) Uani 1 1 d .
H415 H 0.1284 0.1941 0.0600 0.036 Uiso 1 1 calc R
C416 C 0.13388(14) 0.32387(11) 0.06215(10) 0.0271(4) Uani 1 1 d .
H416 H 0.2034 0.3234 0.0273 0.033 Uiso 1 1 calc R
C417 C 0.07705(13) 0.40377(10) 0.09338(10) 0.0220(3) Uani 1 1 d .
C418 C 0.70280(16) 0.38722(17) -0.19856(14) 0.0577(6) Uani 1 1 d .
H48A H 0.6724 0.4265 -0.2557 0.086 Uiso 1 1 calc R
H48B H 0.7448 0.3199 -0.1978 0.086 Uiso 1 1 calc R
H48C H 0.7555 0.4159 -0.1856 0.086 Uiso 1 1 calc R

loop_
_atom_site_aniso_label
_atom_site_aniso_U_11
_atom_site_aniso_U_22
_atom_site_aniso_U_33
_atom_site_aniso_U_23
_atom_site_aniso_U_13
_atom_site_aniso_U_12
O11 0.0229(6) 0.0262(6) 0.0303(7) -0.0097(5) -0.0088(5) -0.0065(5)
O12 0.0258(6) 0.0270(6) 0.0335(7) -0.0107(5) -0.0112(5) -0.0017(5)
N11 0.0179(6) 0.0254(7) 0.0187(7) -0.0071(5) -0.0006(5) -0.0065(6)
C11 0.0192(8) 0.0285(9) 0.0180(8) -0.0104(7) 0.0030(6) -0.0095(7)
C12 0.0195(8) 0.0285(9) 0.0179(8) -0.0106(7) 0.0010(6) -0.0106(7)
C13 0.0203(8) 0.0279(9) 0.0205(8) -0.0112(7) 0.0012(6) -0.0063(7)
C14 0.0177(8) 0.0387(10) 0.0223(9) -0.0137(7) -0.0009(7) -0.0070(8)
C15 0.0210(8) 0.0367(10) 0.0278(9) -0.0175(8) 0.0025(7) -0.0141(8)
C16 0.0217(8) 0.0262(8) 0.0279(9) -0.0132(7) 0.0037(7) -0.0091(7)
C17 0.0217(8) 0.0227(8) 0.0202(8) -0.0076(6) 0.0021(6) -0.0069(7)
C18 0.0170(8) 0.0216(8) 0.0189(8) -0.0032(6) 0.0003(6) -0.0077(7)
C19 0.0240(8) 0.0240(8) 0.0240(9) -0.0084(7) 0.0018(7) -0.0100(7)
C110 0.0206(8) 0.0211(8) 0.0316(10) -0.0071(7) 0.0021(7) -0.0042(7)
C111 0.0171(8) 0.0224(8) 0.0275(9) -0.0011(7) -0.0038(7) -0.0044(7)
C112 0.0189(8) 0.0223(8) 0.0193(8) -0.0018(6) 0.0005(6) -0.0093(7)
C113 0.0209(8) 0.0286(9) 0.0221(9) -0.0019(7) -0.0058(7) -0.0084(8)
C114 0.0288(9) 0.0338(10) 0.0239(9) -0.0104(7) -0.0049(7) -0.0112(8)
C115 0.0255(9) 0.0309(9) 0.0321(10) -0.0155(8) -0.0048(7) -0.0013(8)
C116 0.0200(8) 0.0304(9) 0.0245(9) -0.0086(7) -0.0051(7) -0.0029(7)
C117 0.0198(8) 0.0202(8) 0.0191(8) -0.0033(6) -0.0002(6) -0.0086(7)
C118 0.0295(9) 0.0338(10) 0.0390(11) -0.0116(8) -0.0137(8) 0.0023(8)
O21 0.0223(6) 0.0249(6) 0.0319(7) -0.0078(5) -0.0086(5) -0.0067(5)
O22 0.0266(6) 0.0257(6) 0.0307(7) -0.0081(5) -0.0095(5) -0.0025(5)
N21 0.0180(6) 0.0247(7) 0.0193(7) -0.0071(5) -0.0011(5) -0.0054(6)
C21 0.0187(8) 0.0259(8) 0.0181(8) -0.0078(7) 0.0015(6) -0.0081(7)
C22 0.0189(8) 0.0277(9) 0.0178(8) -0.0090(7) 0.0021(6) -0.0108(7)
C23 0.0210(8) 0.0246(8) 0.0191(8) -0.0076(7) 0.0020(6) -0.0072(7)
C24 0.0191(8) 0.0342(9) 0.0191(8) -0.0089(7) -0.0020(6) -0.0069(7)
C25 0.0230(8) 0.0373(10) 0.0277(9) -0.0147(7) -0.0018(7) -0.0139(8)
C26 0.0252(9) 0.0280(9) 0.0266(9) -0.0111(7) 0.0008(7) -0.0111(7)
C27 0.0219(8) 0.0243(8) 0.0216(9) -0.0080(7) 0.0013(7) -0.0079(7)
C28 0.0183(8) 0.0224(8) 0.0191(8) -0.0031(6) -0.0004(6) -0.0069(7)
C29 0.0256(9) 0.0263(9) 0.0268(9) -0.0108(7) -0.0030(7) -0.0073(8)
C210 0.0284(9) 0.0257(9) 0.0359(11) -0.0131(8) -0.0044(8) 0.0005(8)
C211 0.0216(8) 0.0283(9) 0.0313(10) -0.0053(7) -0.0081(7) -0.0002(8)
C212 0.0213(8) 0.0257(9) 0.0200(8) -0.0042(7) -0.0008(7) -0.0087(7)
C213 0.0202(8) 0.0323(9) 0.0212(9) -0.0043(7) -0.0043(7) -0.0070(8)
C214 0.0288(9) 0.0372(10) 0.0196(9) -0.0097(7) -0.0006(7) -0.0153(8)
C215 0.0274(9) 0.0277(9) 0.0236(9) -0.0103(7) 0.0020(7) -0.0084(8)
C216 0.0185(8) 0.0267(9) 0.0209(8) -0.0050(7) -0.0010(6) -0.0063(7)
C217 0.0184(8) 0.0211(8) 0.0185(8) -0.0038(6) 0.0006(6) -0.0064(7)
C218 0.0251(9) 0.0320(9) 0.0300(10) -0.0081(8) -0.0083(7) -0.0017(8)
O31 0.0217(6) 0.0279(6) 0.0286(7) -0.0137(5) 0.0057(5) -0.0120(5)
O32 0.0241(6) 0.0283(6) 0.0304(7) -0.0146(5) 0.0086(5) -0.0123(5)
N31 0.0186(7) 0.0225(7) 0.0211(7) -0.0070(5) -0.0009(5) -0.0031(5)
C31 0.0202(8) 0.0197(8) 0.0213(8) -0.0044(6) -0.0037(6) -0.0035(7)
C32 0.0216(8) 0.0160(8) 0.0214(8) -0.0033(6) -0.0048(6) -0.0071(7)
C33 0.0209(8) 0.0179(8) 0.0213(8) -0.0048(6) -0.0024(6) -0.0048(7)
C34 0.0206(8) 0.0244(8) 0.0256(9) -0.0032(7) -0.0020(7) -0.0080(7)
C35 0.0277(9) 0.0236(9) 0.0371(10) -0.0083(7) -0.0055(8) -0.0114(8)
C36 0.0272(9) 0.0218(8) 0.0334(10) -0.0114(7) -0.0063(7) -0.0057(7)
C37 0.0233(8) 0.0218(8) 0.0231(9) -0.0096(7) -0.0053(7) -0.0012(6)
C38 0.0189(8) 0.0289(9) 0.0176(8) -0.0094(7) -0.0027(6) -0.0029(7)
C39 0.0238(8) 0.0320(9) 0.0269(9) -0.0134(7) -0.0034(7) -0.0043(8)
C310 0.0253(9) 0.0402(10) 0.0296(10) -0.0198(8) -0.0024(7) 0.0013(8)
C311 0.0185(8) 0.0529(11) 0.0230(9) -0.0155(8) 0.0018(7) -0.0035(9)
C312 0.0215(8) 0.0422(10) 0.0163(8) -0.0067(7) -0.0033(7) -0.0080(8)
C313 0.0235(9) 0.0507(11) 0.0187(9) -0.0020(8) -0.0019(7) -0.0159(9)
C314 0.0316(10) 0.0408(10) 0.0243(10) 0.0006(8) -0.0078(8) -0.0173(9)
C315 0.0305(9) 0.0314(9) 0.0258(9) -0.0055(7) -0.0090(7) -0.0091(8)
C316 0.0220(8) 0.0321(9) 0.0199(9) -0.0060(7) -0.0030(7) -0.0076(8)
C317 0.0193(8) 0.0325(9) 0.0157(8) -0.0056(7) -0.0053(6) -0.0058(7)
C318 0.0252(9) 0.0343(10) 0.0320(10) -0.0140(8) 0.0098(7) -0.0113(8)
O41 0.0356(7) 0.0328(7) 0.0393(8) -0.0076(6) 0.0024(6) -0.0077(6)
O42 0.0335(7) 0.0686(9) 0.0429(9) -0.0230(7) 0.0073(6) -0.0095(7)
N41 0.0250(7) 0.0285(7) 0.0239(8) -0.0052(6) -0.0042(5) -0.0101(6)
C41 0.0294(8) 0.0324(9) 0.0196(9) -0.0067(7) -0.0042(6) -0.0149(8)
C42 0.0303(9) 0.0357(10) 0.0229(9) -0.0074(7) -0.0056(7) -0.0151(8)
C43 0.0309(10) 0.0542(12) 0.0265(10) -0.0152(9) -0.0045(8) -0.0139(10)
C44 0.0370(11) 0.0801(15) 0.0239(10) -0.0200(10) 0.0049(8) -0.0368(11)
C45 0.0649(14) 0.0553(13) 0.0291(11) -0.0111(9) 0.0011(9) -0.0453(12)
C46 0.0509(12) 0.0371(10) 0.0279(10) -0.0101(8) 0.0013(9) -0.0237(9)
C47 0.0281(8) 0.0294(8) 0.0225(9) -0.0040(7) -0.0069(6) -0.0110(7)
C48 0.0219(7) 0.0231(8) 0.0180(8) -0.0036(6) -0.0053(6) -0.0046(7)
C49 0.0331(9) 0.0219(8) 0.0262(9) -0.0051(7) -0.0062(7) -0.0096(8)
C410 0.0347(10) 0.0269(9) 0.0261(10) -0.0110(7) -0.0026(8) 0.0001(8)
C411 0.0236(9) 0.0336(10) 0.0246(9) -0.0036(7) 0.0009(7) -0.0053(8)
C412 0.0242(8) 0.0243(8) 0.0209(8) -0.0006(7) -0.0093(7) -0.0064(7)
C413 0.0270(9) 0.0320(9) 0.0271(9) -0.0010(7) -0.0059(7) -0.0115(8)
C414 0.0346(10) 0.0283(9) 0.0315(10) -0.0023(8) -0.0116(8) -0.0113(8)
C415 0.0368(10) 0.0240(9) 0.0302(10) -0.0078(7) -0.0075(8) -0.0082(8)
C416 0.0281(9) 0.0284(9) 0.0231(9) -0.0070(7) -0.0044(7) -0.0063(8)
C417 0.0236(8) 0.0199(8) 0.0190(8) -0.0037(6) -0.0098(7) -0.0009(7)
C418 0.0280(10) 0.1007(18) 0.0468(14) -0.0327(13) 0.0025(9) -0.0151(11)

loop_
_atom_type_symbol
_atom_type_description
_atom_type_scat_dispersion_real
_atom_type_scat_dispersion_imag
_atom_type_scat_source
C C 0.0033 0.0016 'International Tables Vol C Tables 4.2.6.8 and 6.1.1.4'
H H 0.0000 0.0000 'International Tables Vol C Tables 4.2.6.8 and 6.1.1.4'
N N 0.0061 0.0033 'International Tables Vol C Tables 4.2.6.8 and 6.1.1.4'
O O 0.0106 0.0060 'International Tables Vol C Tables 4.2.6.8 and 6.1.1.4'

loop_
_geom_angle_atom_site_label_1
_geom_angle_atom_site_label_2
_geom_angle_atom_site_label_3
_geom_angle
C12 O11 H11 105.4(10)
C13 O12 C118 116.84(12)
C17 N11 C18 120.77(13)
C12 C11 C16 119.16(14)
C12 C11 C17 120.74(14)
C16 C11 C17 120.08(14)
O11 C12 C13 118.10(13)
O11 C12 C11 122.28(13)
C13 C12 C11 119.62(14)
O12 C13 C14 125.01(14)
O12 C13 C12 114.87(13)
C14 C13 C12 120.12(14)
C13 C14 C15 120.18(15)
C13 C14 H14 119.9
C15 C14 H14 119.9
C16 C15 C14 120.15(15)
C16 C15 H15 119.9
C14 C15 H15 119.9
C15 C16 C11 120.67(14)
C15 C16 H16 119.7
C11 C16 H16 119.7
N11 C17 C11 121.99(14)
N11 C17 H17 119.0
C11 C17 H17 119.0
C19 C18 N11 122.97(14)
C19 C18 C117 120.15(14)
N11 C18 C117 116.76(13)
C18 C19 C110 120.63(16)
C18 C19 H19 119.7
C110 C19 H19 119.7
C111 C110 C19 120.71(15)
C111 C110 H110 119.6
C19 C110 H110 119.6
C110 C111 C112 120.67(15)
C110 C111 H111 119.7
C112 C111 H111 119.7
C113 C112 C111 121.90(14)
C113 C112 C117 119.00(14)
C111 C112 C117 119.09(15)
C114 C113 C112 120.82(15)
C114 C113 H113 119.6
C112 C113 H113 119.6
C113 C114 C115 120.34(16)
C113 C114 H114 119.8
C115 C114 H114 119.8
C116 C115 C114 120.60(15)
C116 C115 H115 119.7
C114 C115 H115 119.7
C115 C116 C117 120.71(15)
C115 C116 H116 119.6
C117 C116 H116 119.6
C116 C117 C112 118.51(14)
C116 C117 C18 122.75(14)
C112 C117 C18 118.74(14)
O12 C118 H18A 109.5
O12 C118 H18B 109.5
H18A C118 H18B 109.5
O12 C118 H18C 109.5
H18A C118 H18C 109.5
H18B C118 H18C 109.5
C22 O21 H21 105.3(10)
C23 O22 C218 116.56(12)
C27 N21 C28 121.62(13)
C22 C21 C26 119.35(14)
C22 C21 C27 120.35(14)
C26 C21 C27 120.28(13)
O21 C22 C21 122.76(14)
O21 C22 C23 117.53(13)
C21 C22 C23 119.71(14)
O22 C23 C24 125.31(14)
O22 C23 C22 114.74(13)
C24 C23 C22 119.95(14)
C23 C24 C25 120.35(15)
C23 C24 H24 119.8
C25 C24 H24 119.8
C26 C25 C24 120.22(15)
C26 C25 H25 119.9
C24 C25 H25 119.9
C25 C26 C21 120.40(14)
C25 C26 H26 119.8
C21 C26 H26 119.8
N21 C27 C21 121.96(14)
N21 C27 H27 119.0
C21 C27 H27 119.0
C29 C28 N21 122.95(15)
C29 C28 C217 120.08(14)
N21 C28 C217 116.80(13)
C28 C29 C210 120.62(16)
C28 C29 H29 119.7
C210 C29 H29 119.7
C211 C210 C29 120.71(15)
C211 C210 H210 119.6
C29 C210 H210 119.6
C210 C211 C212 120.78(15)
C210 C211 H211 119.6
C212 C211 H211 119.6
C211 C212 C213 121.89(15)
C211 C212 C217 119.10(15)
C213 C212 C217 119.00(14)
C214 C213 C212 121.17(15)
C214 C213 H213 119.4
C212 C213 H213 119.4
C213 C214 C215 120.13(16)
C213 C214 H214 119.9
C215 C214 H214 119.9
C216 C215 C214 120.48(15)
C216 C215 H215 119.8
C214 C215 H215 119.8
C215 C216 C217 120.96(15)
C215 C216 H216 119.5
C217 C216 H216 119.5
C216 C217 C212 118.25(14)
C216 C217 C28 123.04(14)
C212 C217 C28 118.69(14)
O22 C218 H28A 109.5
O22 C218 H28B 109.5
H28A C218 H28B 109.5
O22 C218 H28C 109.5
H28A C218 H28C 109.5
H28B C218 H28C 109.5
C32 O31 H31 105.0(9)
C33 O32 C318 117.36(11)
C37 N31 C38 120.65(13)
C32 C31 C36 119.19(14)
C32 C31 C37 120.60(14)
C36 C31 C37 120.16(14)
O31 C32 C31 122.50(13)
O31 C32 C33 118.18(13)
C31 C32 C33 119.31(13)
O32 C33 C34 125.41(13)
O32 C33 C32 114.55(13)
C34 C33 C32 120.04(14)
C33 C34 C35 120.43(14)
C33 C34 H34 119.8
C35 C34 H34 119.8
C36 C35 C34 119.98(15)
C36 C35 H35 120.0
C34 C35 H35 120.0
C35 C36 C31 120.92(15)
C35 C36 H36 119.5
C31 C36 H36 119.5
N31 C37 C31 122.42(14)
N31 C37 H37 118.8
C31 C37 H37 118.8
C39 C38 N31 122.38(14)
C39 C38 C317 120.64(14)
N31 C38 C317 116.88(13)
C38 C39 C310 120.30(15)
C38 C39 H39 119.9
C310 C39 H39 119.9
C311 C310 C39 120.74(16)
C311 C310 H310 119.6
C39 C310 H310 119.6
C310 C311 C312 120.83(15)
C310 C311 H311 119.6
C312 C311 H311 119.6
C311 C312 C313 122.43(15)
C311 C312 C317 119.10(15)
C313 C312 C317 118.46(15)
C314 C313 C312 121.34(15)
C314 C313 H313 119.3
C312 C313 H313 119.3
C313 C314 C315 120.24(16)
C313 C314 H314 119.9
C315 C314 H314 119.9
C316 C315 C314 120.20(16)
C316 C315 H315 119.9
C314 C315 H315 119.9
C315 C316 C317 121.11(15)
C315 C316 H316 119.4
C317 C316 H316 119.4
C316 C317 C312 118.62(14)
C316 C317 C38 123.02(14)
C312 C317 C38 118.34(15)
O32 C318 H38A 109.5
O32 C318 H38B 109.5
H38A C318 H38B 109.5
O32 C318 H38C 109.5
H38A C318 H38C 109.5
H38B C318 H38C 109.5
C42 O41 H41 105.1(9)
C43 O42 C418 116.68(15)
C47 N41 C48 120.54(14)
C42 C41 C46 119.55(15)
C42 C41 C47 121.41(14)
C46 C41 C47 119.03(15)
O41 C42 C41 121.52(14)
O41 C42 C43 118.66(16)
C41 C42 C43 119.81(16)
C44 C43 O42 125.34(16)
C44 C43 C42 120.05(17)
O42 C43 C42 114.62(16)
C43 C44 C45 120.70(16)
C43 C44 H44 119.7
C45 C44 H44 119.7
C46 C45 C44 119.76(17)
C46 C45 H45 120.1
C44 C45 H45 120.1
C45 C46 C41 120.13(17)
C45 C46 H46 119.9
C41 C46 H46 119.9
N41 C47 C41 122.73(15)
N41 C47 H47 118.6
C41 C47 H47 118.6
C49 C48 N41 124.17(14)
C49 C48 C417 119.63(14)
N41 C48 C417 116.17(13)
C48 C49 C410 121.03(15)
C48 C49 H49 119.5
C410 C49 H49 119.5
C411 C410 C49 120.74(16)
C411 C410 H410 119.6
C49 C410 H410 119.6
C410 C411 C412 120.84(15)
C410 C411 H411 119.6
C412 C411 H411 119.6
C411 C412 C413 121.85(15)
C411 C412 C417 118.94(14)
C413 C412 C417 119.21(15)
C414 C413 C412 121.13(16)
C414 C413 H413 119.4
C412 C413 H413 119.4
C413 C414 C415 120.33(16)
C413 C414 H414 119.8
C415 C414 H414 119.8
C416 C415 C414 120.46(16)
C416 C415 H415 119.8
C414 C415 H415 119.8
C415 C416 C417 120.72(15)
C415 C416 H416 119.6
C417 C416 H416 119.6
C416 C417 C412 118.15(14)
C416 C417 C48 123.06(14)
C412 C417 C48 118.78(14)
O42 C418 H48A 109.5
O42 C418 H48B 109.5
H48A C418 H48B 109.5
O42 C418 H48C 109.5
H48A C418 H48C 109.5
H48B C418 H48C 109.5

loop_
_geom_bond_atom_site_label_1
_geom_bond_atom_site_label_2
_geom_bond_distance
O11 C12 1.3506(17)
O11 H11 0.923(17)
O12 C13 1.3736(17)
O12 C118 1.4285(18)
N11 C17 1.2837(18)
N11 C18 1.4162(18)
C11 C12 1.403(2)
C11 C16 1.404(2)
C11 C17 1.447(2)
C12 C13 1.400(2)
C13 C14 1.380(2)
C14 C15 1.398(2)
C14 H14 0.9500
C15 C16 1.369(2)
C15 H15 0.9500
C16 H16 0.9500
C17 H17 0.9500
C18 C19 1.369(2)
C18 C117 1.431(2)
C19 C110 1.407(2)
C19 H19 0.9500
C110 C111 1.360(2)
C110 H110 0.9500
C111 C112 1.419(2)
C111 H111 0.9500
C112 C113 1.415(2)
C112 C117 1.420(2)
C113 C114 1.361(2)
C113 H113 0.9500
C114 C115 1.399(2)
C114 H114 0.9500
C115 C116 1.366(2)
C115 H115 0.9500
C116 C117 1.416(2)
C116 H116 0.9500
C118 H18A 0.9800
C118 H18B 0.9800
C118 H18C 0.9800
O21 C22 1.3504(17)
O21 H21 0.934(17)
O22 C23 1.3704(17)
O22 C218 1.4232(18)
N21 C27 1.2794(19)
N21 C28 1.4109(19)
C21 C22 1.398(2)
C21 C26 1.403(2)
C21 C27 1.446(2)
C22 C23 1.404(2)
C23 C24 1.378(2)
C24 C25 1.394(2)
C24 H24 0.9500
C25 C26 1.372(2)
C25 H25 0.9500
C26 H26 0.9500
C27 H27 0.9500
C28 C29 1.372(2)
C28 C217 1.429(2)
C29 C210 1.404(2)
C29 H29 0.9500
C210 C211 1.358(2)
C210 H210 0.9500
C211 C212 1.416(2)
C211 H211 0.9500
C212 C213 1.416(2)
C212 C217 1.423(2)
C213 C214 1.356(2)
C213 H213 0.9500
C214 C215 1.405(2)
C214 H214 0.9500
C215 C216 1.367(2)
C215 H215 0.9500
C216 C217 1.416(2)
C216 H216 0.9500
C218 H28A 0.9800
C218 H28B 0.9800
C218 H28C 0.9800
O31 C32 1.3482(16)
O31 H31 0.925(16)
O32 C33 1.3688(17)
O32 C318 1.4300(17)
N31 C37 1.2832(18)
N31 C38 1.4207(18)
C31 C32 1.398(2)
C31 C36 1.403(2)
C31 C37 1.449(2)
C32 C33 1.411(2)
C33 C34 1.375(2)
C34 C35 1.394(2)
C34 H34 0.9500
C35 C36 1.367(2)
C35 H35 0.9500
C36 H36 0.9500
C37 H37 0.9500
C38 C39 1.367(2)
C38 C317 1.430(2)
C39 C310 1.409(2)
C39 H39 0.9500
C310 C311 1.361(2)
C310 H310 0.9500
C311 C312 1.414(2)
C311 H311 0.9500
C312 C313 1.419(2)
C312 C317 1.428(2)
C313 C314 1.359(2)
C313 H313 0.9500
C314 C315 1.406(2)
C314 H314 0.9500
C315 C316 1.372(2)
C315 H315 0.9500
C316 C317 1.410(2)
C316 H316 0.9500
C318 H38A 0.9800
C318 H38B 0.9800
C318 H38C 0.9800
O41 C42 1.3582(18)
O41 H41 1.088(17)
O42 C43 1.383(2)
O42 C418 1.425(2)
N41 C47 1.2723(18)
N41 C48 1.4257(18)
C41 C42 1.388(2)
C41 C46 1.404(2)
C41 C47 1.451(2)
C42 C43 1.396(2)
C43 C44 1.370(2)
C44 C45 1.392(3)
C44 H44 0.9500
C45 C46 1.377(2)
C45 H45 0.9500
C46 H46 0.9500
C47 H47 0.9500
C48 C49 1.370(2)
C48 C417 1.427(2)
C49 C410 1.397(2)
C49 H49 0.9500
C410 C411 1.352(2)
C410 H410 0.9500
C411 C412 1.413(2)
C411 H411 0.9500
C412 C413 1.417(2)
C412 C417 1.423(2)
C413 C414 1.348(2)
C413 H413 0.9500
C414 C415 1.406(2)
C414 H414 0.9500
C415 C416 1.373(2)
C415 H415 0.9500
C416 C417 1.417(2)
C416 H416 0.9500
C418 H48A 0.9800
C418 H48B 0.9800
C418 H48C 0.9800

loop_
_geom_torsion_atom_site_label_1
_geom_torsion_atom_site_label_2
_geom_torsion_atom_site_label_3
_geom_torsion_atom_site_label_4
_geom_torsion
C16 C11 C12 O11 -179.09(13)
C17 C11 C12 O11 2.7(2)
C16 C11 C12 C13 2.0(2)
C17 C11 C12 C13 -176.25(14)
C118 O12 C13 C14 0.1(2)
C118 O12 C13 C12 -179.77(14)
O11 C12 C13 O12 -2.84(19)
C11 C12 C13 O12 176.11(12)
O11 C12 C13 C14 177.27(13)
C11 C12 C13 C14 -3.8(2)
O12 C13 C14 C15 -177.15(13)
C12 C13 C14 C15 2.7(2)
C13 C14 C15 C16 0.1(2)
C14 C15 C16 C11 -1.9(2)
C12 C11 C16 C15 0.8(2)
C17 C11 C16 C15 179.09(14)
C18 N11 C17 C11 -178.11(13)
C12 C11 C17 N11 -3.4(2)
C16 C11 C17 N11 178.42(14)
C17 N11 C18 C19 36.8(2)
C17 N11 C18 C117 -147.29(14)
N11 C18 C19 C110 177.16(13)
C117 C18 C19 C110 1.4(2)
C18 C19 C110 C111 -0.7(2)
C19 C110 C111 C112 -0.2(2)
C110 C111 C112 C113 -178.95(14)
C110 C111 C112 C117 0.3(2)
C111 C112 C113 C114 178.40(14)
C117 C112 C113 C114 -0.9(2)
C112 C113 C114 C115 0.4(2)
C113 C114 C115 C116 0.8(2)
C114 C115 C116 C117 -1.4(2)
C115 C116 C117 C112 0.9(2)
C115 C116 C117 C18 -178.43(15)
C113 C112 C117 C116 0.3(2)
C111 C112 C117 C116 -179.06(13)
C113 C112 C117 C18 179.62(13)
C111 C112 C117 C18 0.3(2)
C19 C18 C117 C116 178.17(14)
N11 C18 C117 C116 2.1(2)
C19 C18 C117 C112 -1.2(2)
N11 C18 C117 C112 -177.20(12)
C26 C21 C22 O21 179.48(13)
C27 C21 C22 O21 -2.4(2)
C26 C21 C22 C23 -0.9(2)
C27 C21 C22 C23 177.22(14)
C218 O22 C23 C24 4.1(2)
C218 O22 C23 C22 -176.11(13)
O21 C22 C23 O22 1.53(19)
C21 C22 C23 O22 -178.06(12)
O21 C22 C23 C24 -178.69(13)
C21 C22 C23 C24 1.7(2)
O22 C23 C24 C25 178.69(13)
C22 C23 C24 C25 -1.1(2)
C23 C24 C25 C26 -0.4(2)
C24 C25 C26 C21 1.2(2)
C22 C21 C26 C25 -0.5(2)
C27 C21 C26 C25 -178.65(14)
C28 N21 C27 C21 177.57(13)
C22 C21 C27 N21 2.9(2)
C26 C21 C27 N21 -178.96(14)
C27 N21 C28 C29 -34.5(2)
C27 N21 C28 C217 150.20(14)
N21 C28 C29 C210 -176.64(14)
C217 C28 C29 C210 -1.4(2)
C28 C29 C210 C211 1.1(2)
C29 C210 C211 C212 -0.1(2)
C210 C211 C212 C213 178.55(15)
C210 C211 C212 C217 -0.5(2)
C211 C212 C213 C214 -178.44(15)
C217 C212 C213 C214 0.6(2)
C212 C213 C214 C215 -0.1(2)
C213 C214 C215 C216 -0.8(2)
C214 C215 C216 C217 1.2(2)
C215 C216 C217 C212 -0.7(2)
C215 C216 C217 C28 177.94(14)
C211 C212 C217 C216 178.85(13)
C213 C212 C217 C216 -0.3(2)
C211 C212 C217 C28 0.2(2)
C213 C212 C217 C28 -178.91(13)
C29 C28 C217 C216 -177.80(14)
N21 C28 C217 C216 -2.3(2)
C29 C28 C217 C212 0.8(2)
N21 C28 C217 C212 176.27(12)
C36 C31 C32 O31 179.18(14)
C37 C31 C32 O31 -3.4(2)
C36 C31 C32 C33 -1.8(2)
C37 C31 C32 C33 175.61(14)
C318 O32 C33 C34 1.9(2)
C318 O32 C33 C32 -179.12(13)
O31 C32 C33 O32 3.9(2)
C31 C32 C33 O32 -175.11(12)
O31 C32 C33 C34 -177.03(13)
C31 C32 C33 C34 3.9(2)
O32 C33 C34 C35 175.98(14)
C32 C33 C34 C35 -3.0(2)
C33 C34 C35 C36 -0.2(2)
C34 C35 C36 C31 2.3(2)
C32 C31 C36 C35 -1.3(2)
C37 C31 C36 C35 -178.72(15)
C38 N31 C37 C31 178.48(14)
C32 C31 C37 N31 1.8(2)
C36 C31 C37 N31 179.17(14)
C37 N31 C38 C39 -31.8(2)
C37 N31 C38 C317 151.80(14)
N31 C38 C39 C310 -178.28(15)
C317 C38 C39 C310 -2.0(2)
C38 C39 C310 C311 0.9(3)
C39 C310 C311 C312 1.3(3)
C310 C311 C312 C313 176.52(16)
C310 C311 C312 C317 -2.3(2)
C311 C312 C313 C314 -178.14(16)
C317 C312 C313 C314 0.7(2)
C312 C313 C314 C315 -1.4(3)
C313 C314 C315 C316 0.7(3)
C314 C315 C316 C317 0.8(2)
C315 C316 C317 C312 -1.5(2)
C315 C316 C317 C38 176.87(15)
C311 C312 C317 C316 179.60(15)
C313 C312 C317 C316 0.8(2)
C311 C312 C317 C38 1.2(2)
C313 C312 C317 C38 -177.68(14)
C39 C38 C317 C316 -177.39(15)
N31 C38 C317 C316 -0.9(2)
C39 C38 C317 C312 1.0(2)
N31 C38 C317 C312 177.41(14)
C46 C41 C42 O41 -178.68(15)
C47 C41 C42 O41 0.0(2)
C46 C41 C42 C43 0.4(2)
C47 C41 C42 C43 179.07(16)
C418 O42 C43 C44 -10.3(3)
C418 O42 C43 C42 169.86(16)
O41 C42 C43 C44 179.47(15)
C41 C42 C43 C44 0.4(3)
O41 C42 C43 O42 -0.7(2)
C41 C42 C43 O42 -179.83(14)
O42 C43 C44 C45 179.79(17)
C42 C43 C44 C45 -0.4(3)
C43 C44 C45 C46 -0.3(3)
C44 C45 C46 C41 1.1(3)
C42 C41 C46 C45 -1.1(3)
C47 C41 C46 C45 -179.82(16)
C48 N41 C47 C41 -179.41(14)
C42 C41 C47 N41 2.2(3)
C46 C41 C47 N41 -179.13(15)
C47 N41 C48 C49 -25.0(2)
C47 N41 C48 C417 156.83(14)
N41 C48 C49 C410 -179.69(15)
C417 C48 C49 C410 -1.6(2)
C48 C49 C410 C411 1.4(3)
C49 C410 C411 C412 0.3(3)
C410 C411 C412 C413 178.16(15)
C410 C411 C412 C417 -1.8(2)
C411 C412 C413 C414 179.35(16)
C417 C412 C413 C414 -0.7(2)
C412 C413 C414 C415 0.2(2)
C413 C414 C415 C416 0.3(3)
C414 C415 C416 C417 -0.3(2)
C415 C416 C417 C412 -0.3(2)
C415 C416 C417 C48 178.89(15)
C411 C412 C417 C416 -179.33(14)
C413 C412 C417 C416 0.7(2)
C411 C412 C417 C48 1.5(2)
C413 C412 C417 C48 -178.44(14)
C49 C48 C417 C416 -178.97(15)
N41 C48 C417 C416 -0.8(2)
C49 C48 C417 C412 0.2(2)
N41 C48 C417 C412 178.39(13)
